data_7025903
loop_
_publ_author_name
'Hallett, Andrew J.'
'Adams, Christopher J.'
'Anderson, Kirsty M.'
'Baber, R. Angharad'
'Connelly, Neil G.'
'Prime, Christopher J.'

_publ_section_title
;
 Homo- and heterodinuclear complexes of the tetrakis(pyrazolyl)borate
 ligand.
;
_journal_issue 25
_journal_name_full 'Dalton transactions (Cambridge, England : 2003)'
_journal_page_first 5899
_journal_page_last 5907
_journal_paper_doi 10.1039/c0dt00044b
_journal_volume 39
_journal_year 2010
_chemical_formula_moiety 'C20 H24 B Cl2 N8 Pd Rh, C2 H3 N'
_chemical_formula_sum 'C22 H27 B Cl2 N9 Pd Rh'
_chemical_formula_weight 708.55
_chemical_name_systematic
;
?
;
_space_group_IT_number 2
_symmetry_cell_setting triclinic
_symmetry_space_group_name_Hall '-P 1'
_symmetry_space_group_name_H-M 'P -1'
_atom_sites_solution_hydrogens geom
_atom_sites_solution_primary direct
_atom_sites_solution_secondary difmap
_audit_creation_method SHELXL-97
_cell_angle_alpha 73.114(2)
_cell_angle_beta 86.102(2)
_cell_angle_gamma 74.047(2)
_cell_formula_units_Z 2
_cell_length_a 9.5842(11)
_cell_length_b 11.8561(13)
_cell_length_c 12.6161(14)
_cell_measurement_reflns_used 122
_cell_measurement_temperature 100(2)
_cell_measurement_theta_max 27.3545
_cell_measurement_theta_min 2.7055
_cell_volume 1318.8(3)
_computing_cell_refinement 'Bruker SMART'
_computing_data_collection 'Bruker SMART'
_computing_data_reduction 'Bruker SAINT'
_computing_molecular_graphics 'Bruker SHELXTL'
_computing_publication_material 'Bruker SHELXTL'
_computing_structure_refinement 'SHELXL-97 (Sheldrick, 1997)'
_computing_structure_solution 'SHELXS-97 (Sheldrick, 1990)'
_diffrn_ambient_temperature 100(2)
_diffrn_measured_fraction_theta_full 0.937
_diffrn_measured_fraction_theta_max 0.937
_diffrn_measurement_device_type 'CCD area detector'
_diffrn_measurement_method '\w scans'
_diffrn_radiation_monochromator graphite
_diffrn_radiation_source 'fine-focus sealed tube'
_diffrn_radiation_type MoK\a
_diffrn_radiation_wavelength 0.71073
_diffrn_reflns_av_R_equivalents 0.0293
_diffrn_reflns_av_sigmaI/netI 0.0597
_diffrn_reflns_limit_h_max 12
_diffrn_reflns_limit_h_min -12
_diffrn_reflns_limit_k_max 15
_diffrn_reflns_limit_k_min -15
_diffrn_reflns_limit_l_max 13
_diffrn_reflns_limit_l_min -16
_diffrn_reflns_number 10115
_diffrn_reflns_theta_full 27.49
_diffrn_reflns_theta_max 27.49
_diffrn_reflns_theta_min 1.69
_exptl_absorpt_coefficient_mu 1.541
_exptl_absorpt_correction_T_max 0.887862
_exptl_absorpt_correction_T_min 0.738482
_exptl_absorpt_correction_type multi-scan
_exptl_absorpt_process_details 'SADABS (Sheldrick, 1996)'
_exptl_crystal_colour blue
_exptl_crystal_density_diffrn 1.784
_exptl_crystal_density_method 'not measured'
_exptl_crystal_description plate
_exptl_crystal_F_000 704
_exptl_crystal_size_max 0.30
_exptl_crystal_size_mid 0.15
_exptl_crystal_size_min 0.01
_refine_diff_density_max 0.532
_refine_diff_density_min -0.522
_refine_diff_density_rms 0.114
_refine_ls_extinction_method none
_refine_ls_goodness_of_fit_ref 0.947
_refine_ls_hydrogen_treatment constr
_refine_ls_matrix_type full
_refine_ls_number_parameters 326
_refine_ls_number_reflns 5677
_refine_ls_number_restraints 0
_refine_ls_restrained_S_all 0.947
_refine_ls_R_factor_all 0.0516
_refine_ls_R_factor_gt 0.0301
_refine_ls_shift/su_max 0.001
_refine_ls_shift/su_mean 0.000
_refine_ls_structure_factor_coef Fsqd
_refine_ls_weighting_details 'calc w=1/[\s^2^(Fo^2^)+(0.0393P)^2^+0.0000P] where P=(Fo^2^+2Fc^2^)/3'
_refine_ls_weighting_scheme calc
_refine_ls_wR_factor_gt 0.0632
_refine_ls_wR_factor_ref 0.0831
_reflns_number_gt 4143
_reflns_number_total 5677
_reflns_threshold_expression >2sigma(I)
_cod_data_source_file c0dt00044b.txt
_cod_data_source_block 16
_cod_original_sg_symbol_H-M P-1
_cod_database_code 7025903

loop_
_symmetry_equiv_pos_as_xyz
'x, y, z'
'-x, -y, -z'

loop_
_atom_site_label
_atom_site_type_symbol
_atom_site_fract_x
_atom_site_fract_y
_atom_site_fract_z
_atom_site_U_iso_or_equiv
_atom_site_adp_type
_atom_site_occupancy
_atom_site_symmetry_multiplicity
_atom_site_calc_flag
_atom_site_refinement_flags
Pd1 Pd 0.40025(3) 1.15170(3) 0.67642(2) 0.02026(9) Uani 1 1 d .
Rh1 Rh 0.30336(3) 0.67846(3) 0.96684(3) 0.02295(10) Uani 1 1 d .
Cl1 Cl 0.23557(12) 1.30510(10) 0.72927(9) 0.0329(3) Uani 1 1 d .
Cl2 Cl 0.56458(13) 1.26601(10) 0.64590(9) 0.0342(3) Uani 1 1 d .
N1 N 0.3989(4) 0.6368(3) 0.8220(3) 0.0248(8) Uani 1 1 d .
N2 N 0.4486(3) 0.7197(3) 0.7386(3) 0.0218(8) Uani 1 1 d .
N3 N 0.4469(4) 0.7828(3) 0.9586(3) 0.0238(8) Uani 1 1 d .
N4 N 0.5018(3) 0.8404(3) 0.8614(3) 0.0199(7) Uani 1 1 d .
N5 N 0.5476(3) 1.0189(3) 0.6237(3) 0.0210(7) Uani 1 1 d .
N6 N 0.5572(3) 0.8962(3) 0.6629(3) 0.0208(7) Uani 1 1 d .
N7 N 0.2545(3) 1.0520(3) 0.7080(3) 0.0239(8) Uani 1 1 d .
N8 N 0.2919(3) 0.9300(3) 0.7183(3) 0.0202(7) Uani 1 1 d .
N9 N 0.0334(5) 0.6663(5) 0.6498(4) 0.0629(14) Uani 1 1 d .
C1 C 0.2136(5) 0.5249(4) 1.0135(4) 0.0306(10) Uani 1 1 d .
H1A H 0.2613 0.4594 0.9776 0.037 Uiso 1 1 calc R
C2 C 0.1129(4) 0.6246(4) 0.9444(4) 0.0290(10) Uani 1 1 d .
H2A H 0.1016 0.6171 0.8688 0.035 Uiso 1 1 calc R
C3 C 0.2321(5) 0.6857(5) 1.1317(4) 0.0360(12) Uani 1 1 d .
H3A H 0.3039 0.7020 1.1753 0.043 Uiso 1 1 calc R
C4 C 0.1550(5) 0.7894(5) 1.0519(4) 0.0351(11) Uani 1 1 d .
H4A H 0.1809 0.8660 1.0505 0.042 Uiso 1 1 calc R
C5 C 0.1720(5) 0.5810(5) 1.1940(4) 0.0421(13) Uani 1 1 d .
H5A H 0.0656 0.6117 1.2002 0.051 Uiso 1 1 calc R
H5B H 0.2139 0.5477 1.2699 0.051 Uiso 1 1 calc R
C6 C 0.2044(5) 0.4785(5) 1.1384(4) 0.0407(13) Uani 1 1 d .
H6A H 0.2975 0.4189 1.1680 0.049 Uiso 1 1 calc R
H6B H 0.1272 0.4353 1.1571 0.049 Uiso 1 1 calc R
C7 C -0.0230(4) 0.6984(4) 0.9881(4) 0.0356(11) Uani 1 1 d .
H7A H -0.0540 0.6452 1.0563 0.043 Uiso 1 1 calc R
H7B H -0.1022 0.7258 0.9323 0.043 Uiso 1 1 calc R
C8 C 0.0013(5) 0.8111(4) 1.0139(4) 0.0363(11) Uani 1 1 d .
H8A H -0.0207 0.8817 0.9466 0.044 Uiso 1 1 calc R
H8B H -0.0666 0.8318 1.0723 0.044 Uiso 1 1 calc R
C9 C 0.5160(4) 0.7989(4) 1.0397(3) 0.0254(9) Uani 1 1 d .
H9A H 0.4998 0.7680 1.1165 0.030 Uiso 1 1 calc R
C10 C 0.6132(4) 0.8660(4) 0.9969(3) 0.0266(10) Uani 1 1 d .
H10A H 0.6753 0.8897 1.0369 0.032 Uiso 1 1 calc R
C11 C 0.6019(4) 0.8916(4) 0.8843(3) 0.0245(9) Uani 1 1 d .
H11A H 0.6553 0.9376 0.8311 0.029 Uiso 1 1 calc R
C12 C 0.4012(5) 0.5444(4) 0.7809(4) 0.0310(10) Uani 1 1 d .
H12A H 0.3740 0.4727 0.8215 0.037 Uiso 1 1 calc R
C13 C 0.4478(5) 0.5650(4) 0.6727(4) 0.0310(10) Uani 1 1 d .
H13A H 0.4587 0.5131 0.6260 0.037 Uiso 1 1 calc R
C14 C 0.4747(4) 0.6773(4) 0.6481(3) 0.0267(10) Uani 1 1 d .
H14A H 0.5067 0.7190 0.5786 0.032 Uiso 1 1 calc R
C15 C 0.6697(4) 1.0287(4) 0.5680(3) 0.0238(9) Uani 1 1 d .
H15A H 0.6910 1.1040 0.5308 0.029 Uiso 1 1 calc R
C16 C 0.7606(4) 0.9146(4) 0.5717(3) 0.0270(10) Uani 1 1 d .
H16A H 0.8532 0.8964 0.5389 0.032 Uiso 1 1 calc R
C17 C 0.6878(4) 0.8338(4) 0.6330(3) 0.0261(10) Uani 1 1 d .
H17A H 0.7232 0.7472 0.6518 0.031 Uiso 1 1 calc R
C18 C 0.1100(4) 1.0921(4) 0.6981(3) 0.0283(10) Uani 1 1 d .
H18A H 0.0551 1.1743 0.6897 0.034 Uiso 1 1 calc R
C19 C 0.0523(5) 0.9965(4) 0.7021(4) 0.0303(10) Uani 1 1 d .
H19A H -0.0472 0.9998 0.6967 0.036 Uiso 1 1 calc R
C20 C 0.1693(4) 0.8953(4) 0.7154(3) 0.0254(9) Uani 1 1 d .
H20A H 0.1647 0.8146 0.7217 0.030 Uiso 1 1 calc R
C21 C 0.0858(6) 0.6270(5) 0.5801(5) 0.0442(13) Uani 1 1 d .
C22 C 0.1538(6) 0.5764(6) 0.4916(4) 0.0567(15) Uani 1 1 d .
H22A H 0.2197 0.6239 0.4512 0.085 Uiso 1 1 calc R
H22B H 0.0789 0.5801 0.4406 0.085 Uiso 1 1 calc R
H22C H 0.2087 0.4911 0.5231 0.085 Uiso 1 1 calc R
B1 B 0.4488(5) 0.8470(4) 0.7456(4) 0.0203(10) Uani 1 1 d .

loop_
_atom_site_aniso_label
_atom_site_aniso_U_11
_atom_site_aniso_U_22
_atom_site_aniso_U_33
_atom_site_aniso_U_23
_atom_site_aniso_U_13
_atom_site_aniso_U_12
Pd1 0.02466(17) 0.01644(16) 0.01991(16) -0.00578(12) 0.00038(13) -0.00523(13)
Rh1 0.02174(17) 0.02532(19) 0.02258(18) -0.00639(14) 0.00197(14) -0.00839(14)
Cl1 0.0376(6) 0.0226(5) 0.0380(6) -0.0136(5) 0.0037(5) -0.0028(5)
Cl2 0.0466(7) 0.0312(6) 0.0355(6) -0.0161(5) 0.0106(5) -0.0230(5)
N1 0.0257(18) 0.0216(18) 0.0264(18) -0.0072(15) 0.0013(15) -0.0052(15)
N2 0.0241(17) 0.0181(17) 0.0222(18) -0.0048(14) 0.0017(14) -0.0054(14)
N3 0.0249(18) 0.0273(19) 0.0217(18) -0.0080(15) 0.0044(15) -0.0107(15)
N4 0.0174(16) 0.0185(17) 0.0237(18) -0.0053(14) 0.0010(14) -0.0054(14)
N5 0.0264(18) 0.0172(17) 0.0207(17) -0.0060(14) 0.0006(14) -0.0072(14)
N6 0.0236(17) 0.0180(17) 0.0209(17) -0.0065(14) 0.0031(14) -0.0056(14)
N7 0.0239(18) 0.0203(18) 0.0278(19) -0.0077(15) -0.0016(15) -0.0047(15)
N8 0.0235(17) 0.0173(16) 0.0208(17) -0.0067(14) 0.0001(14) -0.0057(14)
N9 0.053(3) 0.062(3) 0.061(3) -0.016(3) -0.005(3) 0.004(3)
C1 0.030(2) 0.028(2) 0.037(3) -0.008(2) 0.007(2) -0.016(2)
C2 0.025(2) 0.033(2) 0.032(2) -0.010(2) -0.0002(19) -0.0124(19)
C3 0.030(2) 0.057(3) 0.029(2) -0.022(2) 0.005(2) -0.015(2)
C4 0.032(2) 0.045(3) 0.039(3) -0.026(2) 0.012(2) -0.016(2)
C5 0.029(2) 0.065(4) 0.032(3) -0.007(3) 0.002(2) -0.019(3)
C6 0.029(2) 0.044(3) 0.037(3) 0.011(2) 0.002(2) -0.015(2)
C7 0.021(2) 0.044(3) 0.042(3) -0.013(2) -0.001(2) -0.008(2)
C8 0.029(2) 0.041(3) 0.036(3) -0.017(2) 0.006(2) -0.001(2)
C9 0.027(2) 0.028(2) 0.023(2) -0.0099(18) 0.0004(18) -0.0085(19)
C10 0.022(2) 0.031(2) 0.030(2) -0.0125(19) -0.0037(18) -0.0059(19)
C11 0.020(2) 0.023(2) 0.030(2) -0.0053(18) 0.0022(18) -0.0081(17)
C12 0.034(2) 0.021(2) 0.041(3) -0.011(2) 0.000(2) -0.0095(19)
C13 0.035(2) 0.027(2) 0.035(3) -0.017(2) 0.001(2) -0.007(2)
C14 0.031(2) 0.024(2) 0.024(2) -0.0103(18) -0.0019(18) -0.0012(18)
C15 0.027(2) 0.028(2) 0.019(2) -0.0081(17) 0.0049(17) -0.0121(19)
C16 0.023(2) 0.030(2) 0.028(2) -0.0081(19) 0.0044(18) -0.0078(18)
C17 0.025(2) 0.024(2) 0.028(2) -0.0088(18) 0.0012(18) -0.0028(18)
C18 0.021(2) 0.028(2) 0.032(2) -0.0098(19) -0.0033(18) 0.0018(18)
C19 0.022(2) 0.032(2) 0.037(3) -0.008(2) -0.0019(19) -0.0085(19)
C20 0.027(2) 0.025(2) 0.028(2) -0.0071(18) 0.0005(18) -0.0149(18)
C21 0.040(3) 0.045(3) 0.042(3) -0.005(3) -0.005(3) -0.010(3)
C22 0.069(4) 0.067(4) 0.042(3) -0.015(3) 0.016(3) -0.036(3)
B1 0.021(2) 0.022(2) 0.016(2) -0.0069(18) 0.0018(18) -0.0030(19)

loop_
_atom_type_symbol
_atom_type_description
_atom_type_scat_dispersion_real
_atom_type_scat_dispersion_imag
_atom_type_scat_source
C C 0.0033 0.0016 'International Tables Vol C Tables 4.2.6.8 and 6.1.1.4'
H H 0.0000 0.0000 'International Tables Vol C Tables 4.2.6.8 and 6.1.1.4'
B B 0.0013 0.0007 'International Tables Vol C Tables 4.2.6.8 and 6.1.1.4'
N N 0.0061 0.0033 'International Tables Vol C Tables 4.2.6.8 and 6.1.1.4'
Cl Cl 0.1484 0.1585 'International Tables Vol C Tables 4.2.6.8 and 6.1.1.4'
Rh Rh -1.1178 0.9187 'International Tables Vol C Tables 4.2.6.8 and 6.1.1.4'
Pd Pd -0.9988 1.0072 'International Tables Vol C Tables 4.2.6.8 and 6.1.1.4'

loop_
_geom_angle_atom_site_label_1
_geom_angle_atom_site_label_2
_geom_angle_atom_site_label_3
_geom_angle
N7 Pd1 N5 91.15(13)
N7 Pd1 Cl1 89.88(10)
N5 Pd1 Cl1 177.95(9)
N7 Pd1 Cl2 178.22(10)
N5 Pd1 Cl2 90.03(10)
Cl1 Pd1 Cl2 88.98(4)
N3 Rh1 N1 88.10(13)
N3 Rh1 C4 89.60(16)
N1 Rh1 C4 153.18(15)
N3 Rh1 C1 159.86(15)
N1 Rh1 C1 93.59(16)
C4 Rh1 C1 97.63(19)
N3 Rh1 C2 161.83(14)
N1 Rh1 C2 92.08(15)
C4 Rh1 C2 82.08(17)
C1 Rh1 C2 38.26(15)
N3 Rh1 C3 93.91(16)
N1 Rh1 C3 168.67(16)
C4 Rh1 C3 38.11(17)
C1 Rh1 C3 80.73(19)
C2 Rh1 C3 89.47(17)
C12 N1 N2 105.5(3)
C12 N1 Rh1 130.9(3)
N2 N1 Rh1 122.5(3)
C14 N2 N1 108.8(3)
C14 N2 B1 127.4(3)
N1 N2 B1 123.1(3)
C9 N3 N4 106.1(3)
C9 N3 Rh1 130.2(3)
N4 N3 Rh1 123.3(2)
C11 N4 N3 109.1(3)
C11 N4 B1 127.6(3)
N3 N4 B1 123.3(3)
C15 N5 N6 106.7(3)
C15 N5 Pd1 127.2(3)
N6 N5 Pd1 124.4(3)
C17 N6 N5 108.0(3)
C17 N6 B1 128.6(3)
N5 N6 B1 122.2(3)
C18 N7 N8 107.6(3)
C18 N7 Pd1 128.1(3)
N8 N7 Pd1 122.8(3)
C20 N8 N7 108.5(3)
C20 N8 B1 127.8(3)
N7 N8 B1 123.1(3)
C2 C1 C6 125.5(4)
C2 C1 Rh1 71.5(3)
C6 C1 Rh1 110.9(3)
C2 C1 H1A 113.7
C6 C1 H1A 113.7
Rh1 C1 H1A 113.7
C1 C2 C7 122.9(4)
C1 C2 Rh1 70.3(2)
C7 C2 Rh1 112.1(3)
C1 C2 H2A 114.5
C7 C2 H2A 114.5
Rh1 C2 H2A 114.5
C4 C3 C5 124.6(4)
C4 C3 Rh1 69.2(2)
C5 C3 Rh1 113.5(3)
C4 C3 H3A 113.9
C5 C3 H3A 113.9
Rh1 C3 H3A 113.9
C3 C4 C8 125.1(4)
C3 C4 Rh1 72.6(3)
C8 C4 Rh1 110.5(3)
C3 C4 H4A 113.7
C8 C4 H4A 113.7
Rh1 C4 H4A 113.7
C3 C5 C6 112.7(4)
C3 C5 H5A 109.1
C6 C5 H5A 109.1
C3 C5 H5B 109.1
C6 C5 H5B 109.1
H5A C5 H5B 107.8
C1 C6 C5 112.6(4)
C1 C6 H6A 109.1
C5 C6 H6A 109.1
C1 C6 H6B 109.1
C5 C6 H6B 109.1
H6A C6 H6B 107.8
C2 C7 C8 112.5(4)
C2 C7 H7A 109.1
C8 C7 H7A 109.1
C2 C7 H7B 109.1
C8 C7 H7B 109.1
H7A C7 H7B 107.8
C4 C8 C7 112.3(4)
C4 C8 H8A 109.1
C7 C8 H8A 109.1
C4 C8 H8B 109.1
C7 C8 H8B 109.1
H8A C8 H8B 107.9
N3 C9 C10 110.9(4)
N3 C9 H9A 124.5
C10 C9 H9A 124.5
C11 C10 C9 105.4(4)
C11 C10 H10A 127.3
C9 C10 H10A 127.3
N4 C11 C10 108.5(4)
N4 C11 H11A 125.8
C10 C11 H11A 125.8
N1 C12 C13 112.2(4)
N1 C12 H12A 123.9
C13 C12 H12A 123.9
C14 C13 C12 104.1(4)
C14 C13 H13A 127.9
C12 C13 H13A 127.9
N2 C14 C13 109.4(4)
N2 C14 H14A 125.3
C13 C14 H14A 125.3
N5 C15 C16 110.9(4)
N5 C15 H15A 124.5
C16 C15 H15A 124.5
C17 C16 C15 104.8(4)
C17 C16 H16A 127.6
C15 C16 H16A 127.6
N6 C17 C16 109.6(4)
N6 C17 H17A 125.2
C16 C17 H17A 125.2
N7 C18 C19 109.9(4)
N7 C18 H18A 125.1
C19 C18 H18A 125.1
C20 C19 C18 105.5(4)
C20 C19 H19A 127.2
C18 C19 H19A 127.2
N8 C20 C19 108.5(4)
N8 C20 H20A 125.7
C19 C20 H20A 125.7
N9 C21 C22 179.6(6)
C21 C22 H22A 109.5
C21 C22 H22B 109.5
H22A C22 H22B 109.5
C21 C22 H22C 109.5
H22A C22 H22C 109.5
H22B C22 H22C 109.5
N6 B1 N2 109.5(3)
N6 B1 N8 111.3(3)
N2 B1 N8 106.9(3)
N6 B1 N4 105.7(3)
N2 B1 N4 111.2(3)
N8 B1 N4 112.2(3)

loop_
_geom_bond_atom_site_label_1
_geom_bond_atom_site_label_2
_geom_bond_distance
Pd1 N7 2.017(3)
Pd1 N5 2.043(3)
Pd1 Cl1 2.2863(11)
Pd1 Cl2 2.2920(12)
Rh1 N3 2.068(3)
Rh1 N1 2.114(3)
Rh1 C4 2.119(4)
Rh1 C1 2.138(4)
Rh1 C2 2.153(4)
Rh1 C3 2.163(4)
N1 C12 1.337(5)
N1 N2 1.374(4)
N2 C14 1.358(5)
N2 B1 1.537(6)
N3 C9 1.340(5)
N3 N4 1.367(4)
N4 C11 1.354(5)
N4 B1 1.552(5)
N5 C15 1.338(5)
N5 N6 1.372(4)
N6 C17 1.359(5)
N6 B1 1.530(6)
N7 C18 1.337(5)
N7 N8 1.360(4)
N8 C20 1.354(5)
N8 B1 1.552(5)
N9 C21 1.136(7)
C1 C2 1.406(6)
C1 C6 1.515(6)
C1 H1A 1.0000
C2 C7 1.524(6)
C2 H2A 1.0000
C3 C4 1.398(6)
C3 C5 1.502(7)
C3 H3A 1.0000
C4 C8 1.511(6)
C4 H4A 1.0000
C5 C6 1.524(7)
C5 H5A 0.9900
C5 H5B 0.9900
C6 H6A 0.9900
C6 H6B 0.9900
C7 C8 1.542(6)
C7 H7A 0.9900
C7 H7B 0.9900
C8 H8A 0.9900
C8 H8B 0.9900
C9 C10 1.372(6)
C9 H9A 0.9500
C10 C11 1.369(6)
C10 H10A 0.9500
C11 H11A 0.9500
C12 C13 1.381(6)
C12 H12A 0.9500
C13 C14 1.369(6)
C13 H13A 0.9500
C14 H14A 0.9500
C15 C16 1.383(6)
C15 H15A 0.9500
C16 C17 1.366(6)
C16 H16A 0.9500
C17 H17A 0.9500
C18 C19 1.378(6)
C18 H18A 0.9500
C19 C20 1.376(6)
C19 H19A 0.9500
C20 H20A 0.9500
C21 C22 1.452(7)
C22 H22A 0.9800
C22 H22B 0.9800
C22 H22C 0.9800
